data_4084353
loop_
_publ_author_name
'Suzuki, Noriyuki'
'Yoshitani, Takao'
'Inoue, Shota'
'Hashizume, Daisuke'
'Yoshida, Hajime'
'Tezuka, Meguru'
'Ida, Keisuke'
'Nagashima, Sayoko'
'Chihara, Teiji'
'Kobayashi, Osamu'
'Nanbu, Shinkoh'
'Masuyama, Yoshiro'

_publ_section_title
;
 Haptotropic Shift of [5]Cumulenes in Zirconocene Complexes and Effects of
 Steric Factors
;
_journal_issue 19
_journal_name_full Organometallics
_journal_page_first 5220
_journal_paper_doi 10.1021/om500536c
_journal_volume 33
_journal_year 2014
_chemical_formula_moiety 'C39 H59 P Zr'
_chemical_formula_sum 'C39 H59 P Zr'
_chemical_formula_weight 650.09
_space_group_IT_number 14
_symmetry_cell_setting monoclinic
_symmetry_Int_Tables_number 14
_symmetry_space_group_name_Hall '-P 2yab'
_symmetry_space_group_name_H-M 'P 1 21/a 1'
_atom_sites_solution_hydrogens geom
_atom_sites_solution_primary direct
_atom_sites_solution_secondary difmap
_cell_angle_alpha 90.0000
_cell_angle_beta 95.6527(9)
_cell_angle_gamma 90.0000
_cell_formula_units_Z 4
_cell_length_a 16.421(4)
_cell_length_b 11.638(3)
_cell_length_c 18.611(5)
_cell_measurement_reflns_used 7859
_cell_measurement_temperature 193
_cell_measurement_theta_max 27.48
_cell_measurement_theta_min 3.04
_cell_volume 3539.4(16)
_computing_cell_refinement CrystalClear
_computing_data_collection 'CrystalClear (Rigaku Corp., 2000)'
_computing_data_reduction CrystalClear
_computing_molecular_graphics 'CrystalStructure 4.0'
_computing_publication_material 'CrystalStructure 4.0 (Rigaku, 2010)'
_computing_structure_refinement 'SHELXL97 (Sheldrick, 2008)'
_computing_structure_solution 'Il Milione (Burla, et al., 2007)'
_diffrn_ambient_temperature 193
_diffrn_detector_area_resol_mean 7.314
_diffrn_measured_fraction_theta_full 0.969
_diffrn_measured_fraction_theta_max 0.969
_diffrn_measurement_device_type 'Rigaku Mercury70'
_diffrn_measurement_method \w
_diffrn_radiation_type 'Mo K\a'
_diffrn_radiation_wavelength 0.71070
_diffrn_reflns_av_R_equivalents 0.0504
_diffrn_reflns_limit_h_max 19
_diffrn_reflns_limit_h_min -14
_diffrn_reflns_limit_k_max 13
_diffrn_reflns_limit_k_min -13
_diffrn_reflns_limit_l_max 22
_diffrn_reflns_limit_l_min -21
_diffrn_reflns_number 21713
_diffrn_reflns_theta_full 25.00
_diffrn_reflns_theta_max 25.00
_diffrn_standards_number 0
_exptl_absorpt_coefficient_mu 0.380
_exptl_absorpt_correction_T_max 0.989
_exptl_absorpt_correction_T_min 0.908
_exptl_absorpt_correction_type multi-scan
_exptl_absorpt_process_details 'REQAB (Rigaku, 1998)'
_exptl_crystal_colour yellow
_exptl_crystal_density_diffrn 1.220
_exptl_crystal_density_method 'not measured'
_exptl_crystal_description platelet
_exptl_crystal_F_000 1392.00
_exptl_crystal_size_max 0.150
_exptl_crystal_size_mid 0.120
_exptl_crystal_size_min 0.030
_refine_diff_density_max 0.640
_refine_diff_density_min -0.270
_refine_ls_extinction_method none
_refine_ls_goodness_of_fit_ref 1.229
_refine_ls_hydrogen_treatment constr
_refine_ls_number_parameters 381
_refine_ls_number_reflns 6030
_refine_ls_number_restraints 0
_refine_ls_R_factor_gt 0.0624
_refine_ls_shift/su_max 0.001
_refine_ls_structure_factor_coef Fsqd
_refine_ls_weighting_details 'w = 1/[\s^2^(Fo^2^)+(0.0146P)^2^+4.1915P] where P=(Fo^2^+2Fc^2^)/3'
_refine_ls_weighting_scheme calc
_refine_ls_wR_factor_ref 0.0987
_reflns_number_gt 5460
_reflns_number_total 6031
_reflns_threshold_expression F^2^>2.0\s(F^2^)
_cod_data_source_file om500536c_si_002.cif
_cod_data_source_block 15e_ty111202
_cod_depositor_comments 'Adding full bibliography for 4084349--4084356.cif.'
_cod_original_cell_volume 3539.4(15)
_cod_database_code 4084353

loop_
_symmetry_equiv_pos_site_id
_symmetry_equiv_pos_as_xyz
1 +X,+Y,+Z
2 1/2-X,1/2+Y,-Z
3 -X,-Y,-Z
4 1/2+X,1/2-Y,+Z

loop_
_atom_site_label
_atom_site_type_symbol
_atom_site_fract_x
_atom_site_fract_y
_atom_site_fract_z
_atom_site_U_iso_or_equiv
_atom_site_adp_type
_atom_site_occupancy
_atom_site_symmetry_multiplicity
_atom_site_calc_flag
_atom_site_refinement_flags
Zr1 Zr 0.40251(2) 0.68125(3) 0.793954(18) 0.01935(11) Uani 1.0 4 d .
P1 P 0.48824(6) 0.68229(9) 0.67640(5) 0.0243(3) Uani 1.0 4 d .
C1 C 0.3289(2) 0.3641(3) 0.63227(18) 0.0206(8) Uani 1.0 4 d .
C2 C 0.3467(2) 0.4397(3) 0.68403(19) 0.0212(8) Uani 1.0 4 d .
C3 C 0.3602(2) 0.5147(3) 0.73566(18) 0.0203(8) Uani 1.0 4 d .
C4 C 0.3280(2) 0.5210(3) 0.80562(18) 0.0206(8) Uani 1.0 4 d .
C5 C 0.2847(2) 0.4512(3) 0.84060(19) 0.0221(8) Uani 1.0 4 d .
C6 C 0.2419(3) 0.3769(3) 0.87596(18) 0.0218(8) Uani 1.0 4 d .
C7 C 0.2493(3) 0.3812(3) 0.58145(19) 0.0259(9) Uani 1.0 4 d .
C8 C 0.1804(3) 0.3027(4) 0.6051(3) 0.0339(10) Uani 1.0 4 d .
C9 C 0.1886(3) 0.1746(4) 0.6005(3) 0.0428(11) Uani 1.0 4 d .
C10 C 0.2643(3) 0.1221(4) 0.6418(3) 0.0383(11) Uani 1.0 4 d .
C11 C 0.3419(3) 0.1473(4) 0.6051(3) 0.0366(11) Uani 1.0 4 d .
C12 C 0.3868(3) 0.2609(4) 0.6264(2) 0.0284(9) Uani 1.0 4 d .
C13 C 0.2164(3) 0.5036(3) 0.5902(3) 0.0324(10) Uani 1.0 4 d .
C14 C 0.2600(3) 0.3657(4) 0.5013(2) 0.0402(11) Uani 1.0 4 d .
C15 C 0.4466(3) 0.2854(4) 0.5691(3) 0.0472(12) Uani 1.0 4 d .
C16 C 0.4379(3) 0.2421(4) 0.6982(3) 0.0427(12) Uani 1.0 4 d .
C17 C 0.1476(3) 0.3898(3) 0.86999(19) 0.0242(9) Uani 1.0 4 d .
C18 C 0.1009(3) 0.2752(4) 0.8682(3) 0.0350(10) Uani 1.0 4 d .
C19 C 0.1338(3) 0.1802(4) 0.8228(3) 0.0405(11) Uani 1.0 4 d .
C20 C 0.1994(3) 0.1083(4) 0.8642(3) 0.0498(13) Uani 1.0 4 d .
C21 C 0.2826(3) 0.1661(4) 0.8781(3) 0.0420(11) Uani 1.0 4 d .
C22 C 0.2889(3) 0.2820(4) 0.9205(2) 0.0293(9) Uani 1.0 4 d .
C23 C 0.1222(3) 0.4613(4) 0.9336(3) 0.0390(11) Uani 1.0 4 d .
C24 C 0.1188(3) 0.4552(4) 0.8007(2) 0.0319(10) Uani 1.0 4 d .
C25 C 0.3801(3) 0.3085(4) 0.9294(3) 0.0443(12) Uani 1.0 4 d .
C26 C 0.2617(3) 0.2661(4) 0.9957(3) 0.0512(13) Uani 1.0 4 d .
C27 C 0.5642(3) 0.5698(4) 0.6698(3) 0.0419(11) Uani 1.0 4 d .
C28 C 0.4268(3) 0.6618(4) 0.5911(2) 0.0362(10) Uani 1.0 4 d .
C29 C 0.5476(3) 0.8103(4) 0.6589(3) 0.0463(12) Uani 1.0 4 d .
C30 C 0.4981(3) 0.5655(4) 0.8819(3) 0.0364(11) Uani 1.0 4 d .
C31 C 0.4504(3) 0.6329(4) 0.9221(2) 0.0399(11) Uani 1.0 4 d .
C32 C 0.4714(3) 0.7470(4) 0.9131(3) 0.0485(13) Uani 1.0 4 d .
C33 C 0.5317(3) 0.7502(4) 0.8651(3) 0.0447(12) Uani 1.0 4 d .
C34 C 0.5486(3) 0.6365(4) 0.8468(3) 0.0381(11) Uani 1.0 4 d .
C35 C 0.2600(3) 0.7594(4) 0.7884(3) 0.0462(13) Uani 1.0 4 d .
C36 C 0.2805(3) 0.7622(4) 0.7171(3) 0.0401(11) Uani 1.0 4 d .
C37 C 0.3421(3) 0.8435(4) 0.7140(3) 0.0370(11) Uani 1.0 4 d .
C38 C 0.3601(3) 0.8903(4) 0.7821(3) 0.0373(11) Uani 1.0 4 d .
C39 C 0.3094(3) 0.8372(4) 0.8278(3) 0.0409(11) Uani 1.0 4 d .
H8A H 0.1732 0.3219 0.6559 0.0407 Uiso 1.0 4 calc R
H8B H 0.1291 0.3245 0.5759 0.0407 Uiso 1.0 4 calc R
H9A H 0.1884 0.1533 0.5490 0.0514 Uiso 1.0 4 calc R
H9B H 0.1396 0.1394 0.6184 0.0514 Uiso 1.0 4 calc R
H10A H 0.2569 0.0379 0.6452 0.0459 Uiso 1.0 4 calc R
H10B H 0.2707 0.1535 0.6915 0.0459 Uiso 1.0 4 calc R
H11A H 0.3272 0.1479 0.5522 0.0439 Uiso 1.0 4 calc R
H11B H 0.3808 0.0831 0.6160 0.0439 Uiso 1.0 4 calc R
H13A H 0.2566 0.5594 0.5761 0.0389 Uiso 1.0 4 calc R
H13B H 0.2068 0.5163 0.6408 0.0389 Uiso 1.0 4 calc R
H13C H 0.1650 0.5130 0.5594 0.0389 Uiso 1.0 4 calc R
H14A H 0.3024 0.4183 0.4876 0.0483 Uiso 1.0 4 calc R
H14B H 0.2082 0.3826 0.4724 0.0483 Uiso 1.0 4 calc R
H14C H 0.2763 0.2863 0.4925 0.0483 Uiso 1.0 4 calc R
H15A H 0.4815 0.2181 0.5643 0.0566 Uiso 1.0 4 calc R
H15B H 0.4807 0.3519 0.5841 0.0566 Uiso 1.0 4 calc R
H15C H 0.4154 0.3017 0.5226 0.0566 Uiso 1.0 4 calc R
H16A H 0.4767 0.1793 0.6934 0.0513 Uiso 1.0 4 calc R
H16B H 0.4018 0.2223 0.7353 0.0513 Uiso 1.0 4 calc R
H16C H 0.4680 0.3126 0.7123 0.0513 Uiso 1.0 4 calc R
H18A H 0.1010 0.2469 0.9184 0.0420 Uiso 1.0 4 calc R
H18B H 0.0433 0.2901 0.8497 0.0420 Uiso 1.0 4 calc R
H19A H 0.0880 0.1295 0.8045 0.0486 Uiso 1.0 4 calc R
H19B H 0.1565 0.2151 0.7806 0.0486 Uiso 1.0 4 calc R
H20A H 0.2062 0.0364 0.8369 0.0598 Uiso 1.0 4 calc R
H20B H 0.1804 0.0869 0.9112 0.0598 Uiso 1.0 4 calc R
H21A H 0.3036 0.1795 0.8307 0.0504 Uiso 1.0 4 calc R
H21B H 0.3202 0.1108 0.9047 0.0504 Uiso 1.0 4 calc R
H23A H 0.1433 0.4250 0.9792 0.0468 Uiso 1.0 4 calc R
H23B H 0.0624 0.4654 0.9309 0.0468 Uiso 1.0 4 calc R
H23C H 0.1447 0.5391 0.9313 0.0468 Uiso 1.0 4 calc R
H24A H 0.0598 0.4697 0.7992 0.0383 Uiso 1.0 4 calc R
H24B H 0.1299 0.4091 0.7587 0.0383 Uiso 1.0 4 calc R
H24C H 0.1480 0.5285 0.7999 0.0383 Uiso 1.0 4 calc R
H25A H 0.4002 0.3157 0.8817 0.0531 Uiso 1.0 4 calc R
H25B H 0.4094 0.2462 0.9563 0.0531 Uiso 1.0 4 calc R
H25C H 0.3895 0.3808 0.9559 0.0531 Uiso 1.0 4 calc R
H26A H 0.2036 0.2453 0.9918 0.0614 Uiso 1.0 4 calc R
H26B H 0.2700 0.3380 1.0229 0.0614 Uiso 1.0 4 calc R
H26C H 0.2940 0.2048 1.0208 0.0614 Uiso 1.0 4 calc R
H27A H 0.5814 0.5688 0.6209 0.0503 Uiso 1.0 4 calc R
H27B H 0.5403 0.4952 0.6804 0.0503 Uiso 1.0 4 calc R
H27C H 0.6117 0.5848 0.7047 0.0503 Uiso 1.0 4 calc R
H28A H 0.4007 0.5860 0.5905 0.0434 Uiso 1.0 4 calc R
H28B H 0.4618 0.6668 0.5515 0.0434 Uiso 1.0 4 calc R
H28C H 0.3845 0.7214 0.5851 0.0434 Uiso 1.0 4 calc R
H29A H 0.5876 0.8254 0.7005 0.0556 Uiso 1.0 4 calc R
H29B H 0.5108 0.8763 0.6510 0.0556 Uiso 1.0 4 calc R
H29C H 0.5764 0.7978 0.6159 0.0556 Uiso 1.0 4 calc R
H30 H 0.4964 0.4840 0.8789 0.0437 Uiso 1.0 4 calc R
H31 H 0.4099 0.6057 0.9510 0.0478 Uiso 1.0 4 calc R
H32 H 0.4489 0.8114 0.9356 0.0582 Uiso 1.0 4 calc R
H33 H 0.5566 0.8172 0.8479 0.0536 Uiso 1.0 4 calc R
H34 H 0.5879 0.6125 0.8158 0.0457 Uiso 1.0 4 calc R
H35 H 0.2193 0.7123 0.8064 0.0555 Uiso 1.0 4 calc R
H36 H 0.2568 0.7168 0.6781 0.0481 Uiso 1.0 4 calc R
H37 H 0.3675 0.8636 0.6721 0.0444 Uiso 1.0 4 calc R
H38 H 0.3997 0.9481 0.7952 0.0447 Uiso 1.0 4 calc R
H39 H 0.3090 0.8522 0.8779 0.0490 Uiso 1.0 4 calc R

loop_
_atom_site_aniso_label
_atom_site_aniso_U_11
_atom_site_aniso_U_22
_atom_site_aniso_U_33
_atom_site_aniso_U_12
_atom_site_aniso_U_13
_atom_site_aniso_U_23
Zr1 0.01886(19) 0.01768(18) 0.02159(19) -0.00078(15) 0.00239(14) -0.00108(15)
P1 0.0216(5) 0.0266(5) 0.0253(6) -0.0040(5) 0.0052(4) -0.0015(5)
C1 0.022(2) 0.0217(19) 0.0183(19) -0.0058(15) 0.0029(16) -0.0009(15)
C2 0.0156(19) 0.0222(19) 0.026(2) 0.0003(15) 0.0031(16) 0.0077(17)
C3 0.0165(19) 0.0200(19) 0.023(2) -0.0001(15) -0.0031(16) 0.0020(16)
C4 0.0178(19) 0.0213(19) 0.022(2) 0.0004(15) -0.0008(16) 0.0015(16)
C5 0.0202(19) 0.0227(19) 0.022(2) 0.0037(16) -0.0040(16) -0.0034(16)
C6 0.026(2) 0.0203(19) 0.0189(19) -0.0007(15) 0.0002(16) 0.0012(15)
C7 0.025(2) 0.027(2) 0.024(2) -0.0053(16) -0.0026(17) 0.0031(17)
C8 0.028(3) 0.030(3) 0.042(3) -0.0037(18) -0.0025(19) 0.0069(19)
C9 0.033(3) 0.036(3) 0.059(3) -0.010(2) 0.001(3) 0.007(3)
C10 0.036(3) 0.027(3) 0.050(3) -0.0022(19) -0.001(3) 0.004(2)
C11 0.043(3) 0.027(3) 0.038(3) 0.0092(19) -0.005(2) -0.0067(19)
C12 0.025(3) 0.032(3) 0.028(3) 0.0042(17) 0.0028(18) -0.0084(18)
C13 0.029(3) 0.029(3) 0.038(3) 0.0028(17) -0.0051(19) 0.0014(19)
C14 0.050(3) 0.044(3) 0.025(3) -0.003(2) -0.005(2) 0.0016(19)
C15 0.033(3) 0.059(4) 0.052(3) 0.001(3) 0.014(3) -0.013(3)
C16 0.040(3) 0.036(3) 0.048(3) 0.014(2) -0.016(3) -0.006(2)
C17 0.028(2) 0.0204(19) 0.025(2) 0.0008(16) 0.0061(17) 0.0029(16)
C18 0.024(3) 0.034(3) 0.047(3) -0.0033(18) 0.005(2) 0.004(2)
C19 0.041(3) 0.025(3) 0.054(3) -0.005(2) -0.002(3) -0.002(2)
C20 0.042(3) 0.027(3) 0.080(4) -0.000(2) 0.004(3) -0.002(3)
C21 0.041(3) 0.033(3) 0.052(3) 0.011(2) 0.006(3) 0.003(3)
C22 0.029(3) 0.029(3) 0.030(3) 0.0002(17) 0.0016(18) 0.0075(17)
C23 0.040(3) 0.038(3) 0.040(3) 0.007(2) 0.013(2) 0.001(2)
C24 0.024(3) 0.032(3) 0.039(3) -0.0017(17) 0.0035(19) 0.0030(19)
C25 0.035(3) 0.046(3) 0.050(3) 0.005(2) -0.005(2) 0.018(3)
C26 0.059(4) 0.056(3) 0.038(3) 0.009(3) 0.004(3) 0.018(3)
C27 0.036(3) 0.048(3) 0.043(3) 0.008(2) 0.009(2) -0.003(3)
C28 0.037(3) 0.047(3) 0.025(3) -0.008(2) 0.0073(19) -0.0008(19)
C29 0.050(3) 0.048(3) 0.044(3) -0.022(3) 0.017(3) -0.003(3)
C30 0.031(3) 0.034(3) 0.039(3) -0.0021(19) -0.019(2) 0.003(2)
C31 0.033(3) 0.065(4) 0.021(3) -0.002(3) -0.0021(19) 0.006(2)
C32 0.059(4) 0.046(3) 0.036(3) 0.014(3) -0.017(3) -0.019(3)
C33 0.042(3) 0.046(3) 0.041(3) -0.026(3) -0.019(3) 0.012(3)
C34 0.021(3) 0.060(3) 0.032(3) 0.009(2) -0.0038(19) -0.003(3)
C35 0.023(3) 0.034(3) 0.085(4) 0.0096(19) 0.020(3) 0.013(3)
C36 0.034(3) 0.030(3) 0.052(3) 0.0135(19) -0.018(3) -0.007(2)
C37 0.045(3) 0.030(3) 0.038(3) 0.016(2) 0.010(2) 0.0090(19)
C38 0.041(3) 0.019(2) 0.051(3) 0.0050(18) 0.004(3) 0.002(2)
C39 0.056(3) 0.029(3) 0.041(3) 0.024(3) 0.015(3) -0.001(2)

loop_
_atom_type_symbol
_atom_type_description
_atom_type_scat_dispersion_real
_atom_type_scat_dispersion_imag
_atom_type_scat_source
C C 0.0033 0.0016
;
International Tables for Crystallography
(1992, Vol. C, Tables 4.2.6.8 and 6.1.1.4)
;
H H 0.0000 0.0000
;
International Tables for Crystallography
(1992, Vol. C, Table 6.1.1.4)
;
P P 0.1023 0.0942
;
International Tables for Crystallography
(1992, Vol. C, Tables 4.2.6.8 and 6.1.1.4)
;
Zr Zr -2.9673 0.5597
;
International Tables for Crystallography
(1992, Vol. C, Tables 4.2.6.8 and 6.1.1.4)
;

loop_
_geom_angle_atom_site_label_1
_geom_angle_atom_site_label_2
_geom_angle_atom_site_label_3
_geom_angle
_geom_angle_publ_flag
P1 Zr1 C3 77.29(9) yes
P1 Zr1 C4 114.27(10) yes
P1 Zr1 C30 100.67(10) yes
P1 Zr1 C31 129.06(11) yes
P1 Zr1 C32 119.13(12) yes
P1 Zr1 C33 86.87(11) yes
P1 Zr1 C34 76.69(10) yes
P1 Zr1 C35 121.45(13) yes
P1 Zr1 C36 89.29(11) yes
P1 Zr1 C37 74.27(11) yes
P1 Zr1 C38 94.88(11) yes
P1 Zr1 C39 125.41(11) yes
C3 Zr1 C4 37.28(13) yes
C3 Zr1 C30 89.77(13) yes
C3 Zr1 C31 108.24(14) yes
C3 Zr1 C32 139.90(14) yes
C3 Zr1 C33 135.87(14) yes
C3 Zr1 C34 103.84(13) yes
C3 Zr1 C35 92.79(13) yes
C3 Zr1 C36 82.01(13) yes
C3 Zr1 C37 105.53(13) yes
C3 Zr1 C38 134.55(13) yes
C3 Zr1 C39 124.71(13) yes
C4 Zr1 C30 78.81(13) yes
C4 Zr1 C31 81.06(14) yes
C4 Zr1 C32 111.67(14) yes
C4 Zr1 C33 130.59(14) yes
C4 Zr1 C34 107.01(13) yes
C4 Zr1 C35 77.87(13) yes
C4 Zr1 C36 87.42(13) yes
C4 Zr1 C37 119.09(13) yes
C4 Zr1 C38 130.98(13) yes
C4 Zr1 C39 103.05(14) yes
C30 Zr1 C31 31.76(14) yes
C30 Zr1 C32 52.82(15) yes
C30 Zr1 C33 52.79(14) yes
C30 Zr1 C34 31.42(14) yes
C30 Zr1 C35 137.31(16) yes
C30 Zr1 C36 165.42(14) yes
C30 Zr1 C37 162.03(13) yes
C30 Zr1 C38 135.44(14) yes
C30 Zr1 C39 125.35(14) yes
C31 Zr1 C32 32.13(15) yes
C31 Zr1 C33 53.21(15) yes
C31 Zr1 C34 52.54(14) yes
C31 Zr1 C35 109.02(16) yes
C31 Zr1 C36 141.35(15) yes
C31 Zr1 C37 142.42(15) yes
C31 Zr1 C38 110.92(15) yes
C31 Zr1 C39 93.77(15) yes
C32 Zr1 C33 32.32(16) yes
C32 Zr1 C34 52.92(15) yes
C32 Zr1 C35 105.31(16) yes
C32 Zr1 C36 130.55(15) yes
C32 Zr1 C37 113.99(14) yes
C32 Zr1 C38 83.13(15) yes
C32 Zr1 C39 77.80(15) yes
C33 Zr1 C34 32.04(15) yes
C33 Zr1 C35 129.92(15) yes
C33 Zr1 C36 139.35(14) yes
C33 Zr1 C37 109.32(14) yes
C33 Zr1 C38 87.13(14) yes
C33 Zr1 C39 98.10(15) yes
C34 Zr1 C35 158.17(15) yes
C34 Zr1 C36 162.97(14) yes
C34 Zr1 C37 132.37(14) yes
C34 Zr1 C38 117.95(14) yes
C34 Zr1 C39 128.80(14) yes
C35 Zr1 C36 32.33(16) yes
C35 Zr1 C37 52.91(15) yes
C35 Zr1 C38 53.13(14) yes
C35 Zr1 C39 32.03(14) yes
C36 Zr1 C37 31.82(14) yes
C36 Zr1 C38 52.90(13) yes
C36 Zr1 C39 53.11(14) yes
C37 Zr1 C38 31.62(14) yes
C37 Zr1 C39 52.68(15) yes
C38 Zr1 C39 32.13(15) yes
Zr1 P1 C27 117.64(15) yes
Zr1 P1 C28 114.66(14) yes
Zr1 P1 C29 118.38(15) yes
C27 P1 C28 99.9(2) yes
C27 P1 C29 101.1(2) yes
C28 P1 C29 102.3(2) yes
C2 C1 C7 118.3(3) yes
C2 C1 C12 118.6(3) yes
C7 C1 C12 123.1(3) yes
C1 C2 C3 176.9(4) yes
Zr1 C3 C2 159.6(3) yes
Zr1 C3 C4 69.76(19) yes
C2 C3 C4 130.2(4) yes
Zr1 C4 C3 72.96(19) yes
Zr1 C4 C5 153.8(3) yes
C3 C4 C5 133.1(4) yes
C4 C5 C6 178.1(4) yes
C5 C6 C17 118.3(3) yes
C5 C6 C22 118.2(4) yes
C17 C6 C22 123.5(3) yes
C1 C7 C8 110.2(3) yes
C1 C7 C13 109.8(3) yes
C1 C7 C14 114.1(4) yes
C8 C7 C13 104.0(3) yes
C8 C7 C14 111.4(3) yes
C13 C7 C14 106.8(3) yes
C7 C8 C9 119.8(4) yes
C8 C9 C10 116.2(4) yes
C9 C10 C11 111.8(4) yes
C10 C11 C12 116.4(4) yes
C1 C12 C11 113.7(3) yes
C1 C12 C15 110.1(3) yes
C1 C12 C16 109.9(3) yes
C11 C12 C15 107.4(4) yes
C11 C12 C16 108.0(4) yes
C15 C12 C16 107.5(4) yes
C6 C17 C18 114.2(3) yes
C6 C17 C23 110.0(3) yes
C6 C17 C24 109.5(3) yes
C18 C17 C23 108.2(4) yes
C18 C17 C24 107.5(3) yes
C23 C17 C24 107.1(3) yes
C17 C18 C19 116.0(4) yes
C18 C19 C20 113.2(4) yes
C19 C20 C21 115.1(4) yes
C20 C21 C22 118.8(4) yes
C6 C22 C21 110.1(3) yes
C6 C22 C25 110.3(4) yes
C6 C22 C26 113.9(4) yes
C21 C22 C25 104.2(4) yes
C21 C22 C26 110.5(4) yes
C25 C22 C26 107.4(4) yes
Zr1 C30 C31 72.5(3) yes
Zr1 C30 C34 74.9(3) yes
C31 C30 C34 108.4(4) yes
Zr1 C31 C30 75.7(3) yes
Zr1 C31 C32 74.2(3) yes
C30 C31 C32 108.6(4) yes
Zr1 C32 C31 73.6(3) yes
Zr1 C32 C33 74.2(3) yes
C31 C32 C33 107.6(4) yes
Zr1 C33 C32 73.4(3) yes
Zr1 C33 C34 75.4(3) yes
C32 C33 C34 107.4(4) yes
Zr1 C34 C30 73.7(3) yes
Zr1 C34 C33 72.5(3) yes
C30 C34 C33 108.0(4) yes
Zr1 C35 C36 74.7(3) yes
Zr1 C35 C39 73.6(3) yes
C36 C35 C39 107.7(4) yes
Zr1 C36 C35 72.9(3) yes
Zr1 C36 C37 74.8(3) yes
C35 C36 C37 107.4(4) yes
Zr1 C37 C36 73.3(3) yes
Zr1 C37 C38 73.8(3) yes
C36 C37 C38 108.7(4) yes
Zr1 C38 C37 74.6(3) yes
Zr1 C38 C39 72.3(3) yes
C37 C38 C39 107.3(4) yes
Zr1 C39 C35 74.4(3) yes
Zr1 C39 C38 75.6(3) yes
C35 C39 C38 108.8(4) yes
C7 C8 H8A 107.366 no
C7 C8 H8B 107.362 no
C9 C8 H8A 107.361 no
C9 C8 H8B 107.367 no
H8A C8 H8B 106.917 no
C8 C9 H9A 108.224 no
C8 C9 H9B 108.234 no
C10 C9 H9A 108.222 no
C10 C9 H9B 108.227 no
H9A C9 H9B 107.359 no
C9 C10 H10A 109.259 no
C9 C10 H10B 109.259 no
C11 C10 H10A 109.251 no
C11 C10 H10B 109.249 no
H10A C10 H10B 107.938 no
C10 C11 H11A 108.179 no
C10 C11 H11B 108.178 no
C12 C11 H11A 108.181 no
C12 C11 H11B 108.187 no
H11A C11 H11B 107.343 no
C7 C13 H13A 109.468 no
C7 C13 H13B 109.472 no
C7 C13 H13C 109.476 no
H13A C13 H13B 109.461 no
H13A C13 H13C 109.473 no
H13B C13 H13C 109.478 no
C7 C14 H14A 109.463 no
C7 C14 H14B 109.471 no
C7 C14 H14C 109.468 no
H14A C14 H14B 109.483 no
H14A C14 H14C 109.465 no
H14B C14 H14C 109.477 no
C12 C15 H15A 109.469 no
C12 C15 H15B 109.460 no
C12 C15 H15C 109.470 no
H15A C15 H15B 109.474 no
H15A C15 H15C 109.478 no
H15B C15 H15C 109.476 no
C12 C16 H16A 109.467 no
C12 C16 H16B 109.470 no
C12 C16 H16C 109.472 no
H16A C16 H16B 109.478 no
H16A C16 H16C 109.467 no
H16B C16 H16C 109.473 no
C17 C18 H18A 108.281 no
C17 C18 H18B 108.278 no
C19 C18 H18A 108.286 no
C19 C18 H18B 108.277 no
H18A C18 H18B 107.390 no
C18 C19 H19A 108.943 no
C18 C19 H19B 108.930 no
C20 C19 H19A 108.936 no
C20 C19 H19B 108.928 no
H19A C19 H19B 107.758 no
C19 C20 H20A 108.488 no
C19 C20 H20B 108.489 no
C21 C20 H20A 108.484 no
C21 C20 H20B 108.485 no
H20A C20 H20B 107.510 no
C20 C21 H21A 107.621 no
C20 C21 H21B 107.620 no
C22 C21 H21A 107.623 no
C22 C21 H21B 107.622 no
H21A C21 H21B 107.062 no
C17 C23 H23A 109.481 no
C17 C23 H23B 109.467 no
C17 C23 H23C 109.472 no
H23A C23 H23B 109.467 no
H23A C23 H23C 109.478 no
H23B C23 H23C 109.462 no
C17 C24 H24A 109.472 no
C17 C24 H24B 109.474 no
C17 C24 H24C 109.479 no
H24A C24 H24B 109.463 no
H24A C24 H24C 109.473 no
H24B C24 H24C 109.467 no
C22 C25 H25A 109.474 no
C22 C25 H25B 109.471 no
C22 C25 H25C 109.473 no
H25A C25 H25B 109.473 no
H25A C25 H25C 109.461 no
H25B C25 H25C 109.475 no
C22 C26 H26A 109.475 no
C22 C26 H26B 109.467 no
C22 C26 H26C 109.473 no
H26A C26 H26B 109.472 no
H26A C26 H26C 109.479 no
H26B C26 H26C 109.462 no
P1 C27 H27A 109.473 no
P1 C27 H27B 109.472 no
P1 C27 H27C 109.468 no
H27A C27 H27B 109.476 no
H27A C27 H27C 109.471 no
H27B C27 H27C 109.467 no
P1 C28 H28A 109.469 no
P1 C28 H28B 109.475 no
P1 C28 H28C 109.460 no
H28A C28 H28B 109.475 no
H28A C28 H28C 109.467 no
H28B C28 H28C 109.482 no
P1 C29 H29A 109.477 no
P1 C29 H29B 109.473 no
P1 C29 H29C 109.476 no
H29A C29 H29B 109.466 no
H29A C29 H29C 109.469 no
H29B C29 H29C 109.466 no
Zr1 C30 H30 118.651 no
C31 C30 H30 125.807 no
C34 C30 H30 125.802 no
Zr1 C31 H31 116.360 no
C30 C31 H31 125.717 no
C32 C31 H31 125.717 no
Zr1 C32 H32 117.951 no
C31 C32 H32 126.194 no
C33 C32 H32 126.204 no
Zr1 C33 H33 116.958 no
C32 C33 H33 126.271 no
C34 C33 H33 126.288 no
Zr1 C34 H34 119.607 no
C30 C34 H34 126.023 no
C33 C34 H34 126.007 no
Zr1 C35 H35 117.557 no
C36 C35 H35 126.156 no
C39 C35 H35 126.138 no
Zr1 C36 H36 117.958 no
C35 C36 H36 126.292 no
C37 C36 H36 126.278 no
Zr1 C37 H37 119.005 no
C36 C37 H37 125.648 no
C38 C37 H37 125.641 no
Zr1 C38 H38 118.761 no
C37 C38 H38 126.351 no
C39 C38 H38 126.342 no
Zr1 C39 H39 116.461 no
C35 C39 H39 125.577 no
C38 C39 H39 125.582 no

loop_
_geom_bond_atom_site_label_1
_geom_bond_atom_site_label_2
_geom_bond_distance
_geom_bond_publ_flag
Zr1 P1 2.7157(12) yes
Zr1 C3 2.296(4) yes
Zr1 C4 2.253(4) yes
Zr1 C30 2.540(4) yes
Zr1 C31 2.500(4) yes
Zr1 C32 2.508(5) yes
Zr1 C33 2.518(5) yes
Zr1 C34 2.555(4) yes
Zr1 C35 2.503(5) yes
Zr1 C36 2.526(4) yes
Zr1 C37 2.544(4) yes
Zr1 C38 2.535(4) yes
Zr1 C39 2.493(5) yes
P1 C27 1.820(5) yes
P1 C28 1.811(4) yes
P1 C29 1.827(5) yes
C1 C2 1.316(5) yes
C1 C7 1.549(5) yes
C1 C12 1.543(5) yes
C2 C3 1.301(5) yes
C3 C4 1.455(5) yes
C4 C5 1.296(5) yes
C5 C6 1.329(5) yes
C6 C17 1.549(5) yes
C6 C22 1.541(5) yes
C7 C8 1.551(6) yes
C7 C13 1.537(6) yes
C7 C14 1.530(6) yes
C8 C9 1.500(6) yes
C9 C10 1.524(6) yes
C10 C11 1.533(6) yes
C11 C12 1.546(6) yes
C12 C15 1.545(6) yes
C12 C16 1.523(6) yes
C17 C18 1.538(6) yes
C17 C23 1.538(6) yes
C17 C24 1.531(5) yes
C18 C19 1.522(6) yes
C19 C20 1.513(6) yes
C20 C21 1.522(6) yes
C21 C22 1.560(6) yes
C22 C25 1.524(6) yes
C22 C26 1.521(6) yes
C30 C31 1.380(6) yes
C30 C34 1.380(6) yes
C31 C32 1.386(7) yes
C32 C33 1.399(7) yes
C33 C34 1.400(7) yes
C35 C36 1.400(7) yes
C35 C39 1.379(6) yes
C36 C37 1.390(6) yes
C37 C38 1.384(6) yes
C38 C39 1.392(7) yes
C8 H8A 0.990 no
C8 H8B 0.990 no
C9 H9A 0.990 no
C9 H9B 0.990 no
C10 H10A 0.990 no
C10 H10B 0.990 no
C11 H11A 0.990 no
C11 H11B 0.990 no
C13 H13A 0.980 no
C13 H13B 0.980 no
C13 H13C 0.980 no
C14 H14A 0.980 no
C14 H14B 0.980 no
C14 H14C 0.980 no
C15 H15A 0.980 no
C15 H15B 0.980 no
C15 H15C 0.980 no
C16 H16A 0.980 no
C16 H16B 0.980 no
C16 H16C 0.980 no
C18 H18A 0.990 no
C18 H18B 0.990 no
C19 H19A 0.990 no
C19 H19B 0.990 no
C20 H20A 0.990 no
C20 H20B 0.990 no
C21 H21A 0.990 no
C21 H21B 0.990 no
C23 H23A 0.980 no
C23 H23B 0.980 no
C23 H23C 0.980 no
C24 H24A 0.980 no
C24 H24B 0.980 no
C24 H24C 0.980 no
C25 H25A 0.980 no
C25 H25B 0.980 no
C25 H25C 0.980 no
C26 H26A 0.980 no
C26 H26B 0.980 no
C26 H26C 0.980 no
C27 H27A 0.980 no
C27 H27B 0.980 no
C27 H27C 0.980 no
C28 H28A 0.980 no
C28 H28B 0.980 no
C28 H28C 0.980 no
C29 H29A 0.980 no
C29 H29B 0.980 no
C29 H29C 0.980 no
C30 H30 0.950 no
C31 H31 0.950 no
C32 H32 0.950 no
C33 H33 0.950 no
C34 H34 0.950 no
C35 H35 0.950 no
C36 H36 0.950 no
C37 H37 0.950 no
C38 H38 0.950 no
C39 H39 0.950 no

loop_
_geom_contact_atom_site_label_1
_geom_contact_atom_site_label_2
_geom_contact_distance
_geom_contact_publ_flag
_geom_contact_site_symmetry_2
C1 C9 3.202(6) no .
C1 C10 3.020(6) no .
C2 C5 3.183(6) no .
C2 C8 3.371(5) no .
C2 C13 2.728(5) no .
C2 C15 3.344(6) no .
C2 C16 2.743(6) no .
C2 C28 3.443(6) no .
C3 C7 3.596(5) no .
C3 C13 3.414(5) no .
C3 C16 3.515(6) no .
C3 C28 3.457(6) no .
C4 C24 3.512(5) no .
C4 C25 3.430(6) no .
C5 C21 3.392(6) no .
C5 C23 3.323(6) no .
C5 C24 2.753(5) no .
C5 C25 2.726(6) no .
C6 C19 3.004(6) no .
C6 C20 3.205(6) no .
C7 C10 3.219(6) no .
C7 C11 3.129(6) no .
C7 C15 3.456(6) no .
C8 C11 3.211(6) no .
C8 C12 3.408(6) no .
C9 C12 3.396(6) no .
C9 C14 3.187(6) no .
C10 C16 3.254(6) no .
C11 C14 3.391(6) no .
C12 C14 3.208(6) no .
C14 C15 3.331(6) no .
C17 C20 3.390(6) no .
C17 C21 3.413(6) no .
C17 C26 3.192(6) no .
C18 C21 3.232(6) no .
C18 C22 3.145(6) no .
C18 C26 3.373(6) no .
C19 C22 3.206(6) no .
C19 C24 3.233(6) no .
C20 C26 3.149(7) no .
C22 C23 3.469(6) no .
C23 C26 3.349(7) no .
C27 C34 3.419(6) no .
C28 C37 3.503(6) no .
P1 H34 3.0378 no .
P1 H37 2.8907 no .
C1 H8A 2.6824 no .
C1 H8B 3.3760 no .
C1 H10B 2.8884 no .
C1 H11A 2.9229 no .
C1 H11B 3.4006 no .
C1 H13A 2.7243 no .
C1 H13B 2.6911 no .
C1 H13C 3.3718 no .
C1 H14A 2.7586 no .
C1 H14B 3.4146 no .
C1 H14C 2.8087 no .
C1 H15A 3.3758 no .
C1 H15B 2.7356 no .
C1 H15C 2.6994 no .
C1 H16A 3.3569 no .
C1 H16B 2.7171 no .
C1 H16C 2.6692 no .
C1 H28A 2.9742 no .
C2 H8A 3.1591 no .
C2 H10B 3.5643 no .
C2 H13A 2.7524 no .
C2 H13B 2.5210 no .
C2 H15B 3.1867 no .
C2 H16B 2.8213 no .
C2 H16C 2.4950 no .
C2 H27B 3.2518 no .
C2 H28A 2.6498 no .
C2 H36 3.5446 no .
C3 H13A 3.3138 no .
C3 H13B 2.9301 no .
C3 H16B 3.4709 no .
C3 H16C 3.0013 no .
C3 H25A 3.5818 no .
C3 H27B 3.2343 no .
C3 H28A 2.9642 no .
C3 H30 3.3268 no .
C3 H36 3.0342 no .
C4 H13B 3.4891 no .
C4 H24B 3.5316 no .
C4 H24C 2.9473 no .
C4 H25A 2.9649 no .
C4 H25C 3.3088 no .
C4 H30 2.9926 no .
C4 H31 3.0638 no .
C4 H35 2.8530 no .
C4 H36 3.4124 no .
C5 H19B 3.5722 no .
C5 H21A 3.1845 no .
C5 H23C 3.1535 no .
C5 H24B 2.8734 no .
C5 H24C 2.4663 no .
C5 H25A 2.5264 no .
C5 H25C 2.7406 no .
C5 H30 3.5007 no .
C5 H31 3.2941 no .
C5 H35 3.2638 no .
C6 H18A 2.9373 no .
C6 H18B 3.4042 no .
C6 H19B 2.8578 no .
C6 H21A 2.6789 no .
C6 H21B 3.3751 no .
C6 H23A 2.6909 no .
C6 H23B 3.3759 no .
C6 H23C 2.7384 no .
C6 H24A 3.3630 no .
C6 H24B 2.7375 no .
C6 H24C 2.6578 no .
C6 H25A 2.6861 no .
C6 H25B 3.3615 no .
C6 H25C 2.7165 no .
C6 H26A 2.7662 no .
C6 H26B 2.7646 no .
C6 H26C 3.3987 no .
C7 H9A 2.8774 no .
C7 H9B 3.4478 no .
C7 H10B 3.3469 no .
C7 H11A 3.0736 no .
C7 H15C 3.1764 no .
C7 H28A 3.4364 no .
C8 H10A 3.3830 no .
C8 H10B 2.7070 no .
C8 H11A 3.2397 no .
C8 H13A 3.3035 no .
C8 H13B 2.5976 no .
C8 H13C 2.5954 no .
C8 H14A 3.3872 no .
C8 H14B 2.7182 no .
C8 H14C 2.7488 no .
C8 H19B 3.4806 no .
C8 H24B 3.2952 no .
C9 H11A 2.5478 no .
C9 H11B 3.3169 no .
C9 H14B 3.4332 no .
C9 H14C 2.8935 no .
C9 H19B 3.4764 no .
C10 H8A 2.7908 no .
C10 H8B 3.3828 no .
C10 H14C 3.3944 no .
C10 H16A 3.5878 no .
C10 H16B 2.9516 no .
C10 H19B 3.4457 no .
C10 H21A 3.5745 no .
C11 H9A 2.6334 no .
C11 H9B 3.3580 no .
C11 H14C 2.7801 no .
C11 H15A 2.6174 no .
C11 H15B 3.3453 no .
C11 H15C 2.7219 no .
C11 H16A 2.6493 no .
C11 H16B 2.6705 no .
C11 H16C 3.3393 no .
C12 H10A 3.3993 no .
C12 H10B 2.6692 no .
C12 H14A 3.3536 no .
C12 H14C 2.9496 no .
C13 H8A 2.5774 no .
C13 H8B 2.5292 no .
C13 H14A 2.6757 no .
C13 H14B 2.5977 no .
C13 H14C 3.3192 no .
C13 H28A 3.1743 no .
C13 H36 3.0101 no .
C14 H8A 3.3743 no .
C14 H8B 2.7143 no .
C14 H9A 2.9125 no .
C14 H11A 2.8877 no .
C14 H13A 2.6534 no .
C14 H13B 3.3191 no .
C14 H13C 2.6223 no .
C14 H15C 2.6508 no .
C15 H11A 2.5257 no .
C15 H11B 2.7671 no .
C15 H14A 3.0975 no .
C15 H14C 3.0115 no .
C15 H16A 2.6256 no .
C15 H16B 3.3312 no .
C15 H16C 2.6721 no .
C15 H27B 3.4635 no .
C16 H10B 2.9241 no .
C16 H11A 3.3040 no .
C16 H11B 2.5229 no .
C16 H15A 2.6757 no .
C16 H15B 2.6330 no .
C16 H15C 3.3268 no .
C16 H21A 3.5421 no .
C16 H27B 3.4245 no .
C17 H19A 3.3747 no .
C17 H19B 2.6403 no .
C17 H26A 2.8983 no .
C17 H26B 3.3718 no .
C18 H20A 3.3538 no .
C18 H20B 2.6348 no .
C18 H23A 2.7404 no .
C18 H23B 2.6092 no .
C18 H23C 3.3409 no .
C18 H24A 2.6565 no .
C18 H24B 2.6455 no .
C18 H24C 3.3309 no .
C18 H26A 2.7371 no .
C19 H10B 3.4937 no .
C19 H21A 2.7779 no .
C19 H21B 3.3802 no .
C19 H24A 3.5940 no .
C19 H24B 2.9175 no .
C19 H26A 3.3260 no .
C20 H10B 3.5652 no .
C20 H18A 2.5602 no .
C20 H18B 3.3150 no .
C20 H26A 2.8558 no .
C20 H26C 3.3591 no .
C21 H10B 3.4622 no .
C21 H16B 3.5138 no .
C21 H18A 3.2838 no .
C21 H19A 3.3782 no .
C21 H19B 2.6764 no .
C21 H25A 2.5953 no .
C21 H25B 2.5930 no .
C21 H25C 3.3050 no .
C21 H26A 2.7473 no .
C21 H26B 3.3779 no .
C21 H26C 2.6817 no .
C22 H18A 3.1085 no .
C22 H19B 3.3146 no .
C22 H20A 3.4661 no .
C22 H20B 2.8809 no .
C22 H23A 3.1920 no .
C23 H18A 2.5315 no .
C23 H18B 2.7737 no .
C23 H24A 2.6102 no .
C23 H24B 3.3262 no .
C23 H24C 2.6815 no .
C23 H26A 2.9984 no .
C23 H26B 3.1483 no .
C24 H8A 3.3078 no .
C24 H13B 3.5084 no .
C24 H18A 3.2981 no .
C24 H18B 2.5060 no .
C24 H19B 2.8943 no .
C24 H23A 3.3248 no .
C24 H23B 2.6802 no .
C24 H23C 2.6148 no .
C24 H35 3.4139 no .
C25 H21A 2.5981 no .
C25 H21B 2.5275 no .
C25 H26A 3.3101 no .
C25 H26B 2.6526 no .
C25 H26C 2.6123 no .
C25 H30 3.0086 no .
C25 H31 3.5105 no .
C26 H18A 2.8877 no .
C26 H20B 2.8626 no .
C26 H21A 3.3652 no .
C26 H21B 2.7157 no .
C26 H23A 2.6784 no .
C26 H25A 3.3094 no .
C26 H25B 2.6127 no .
C26 H25C 2.6539 no .
C27 H15B 3.2284 no .
C27 H16C 3.5104 no .
C27 H28A 2.9388 no .
C27 H28B 2.8672 no .
C27 H29A 3.0462 no .
C27 H29C 2.8509 no .
C27 H34 2.7513 no .
C28 H13A 3.0251 no .
C28 H27A 2.7652 no .
C28 H27B 3.0634 no .
C28 H29B 3.0121 no .
C28 H29C 2.9203 no .
C28 H36 3.4234 no .
C28 H37 3.0040 no .
C29 H27A 2.9638 no .
C29 H27C 2.9223 no .
C29 H28B 2.8657 no .
C29 H28C 3.0664 no .
C29 H33 3.5073 no .
C29 H37 3.0550 no .
C30 H25A 3.3221 no .
C30 H25C 3.1895 no .
C30 H32 3.1619 no .
C30 H33 3.1656 no .
C31 H25C 3.1819 no .
C31 H33 3.1651 no .
C31 H34 3.1545 no .
C31 H39 3.4928 no .
C32 H30 3.1612 no .
C32 H34 3.1743 no .
C32 H38 3.3424 no .
C32 H39 2.9484 no .
C33 H29A 3.3975 no .
C33 H30 3.1662 no .
C33 H31 3.1645 no .
C33 H38 3.3371 no .
C34 H27B 3.4979 no .
C34 H27C 2.9966 no .
C34 H31 3.1533 no .
C34 H32 3.1752 no .
C35 H24C 3.2747 no .
C35 H37 3.1664 no .
C35 H38 3.1694 no .
C36 H13A 3.5223 no .
C36 H13B 3.3672 no .
C36 H28C 3.1632 no .
C36 H38 3.1714 no .
C36 H39 3.1611 no .
C37 H28C 2.9306 no .
C37 H29B 3.1361 no .
C37 H35 3.1671 no .
C37 H39 3.1522 no .
C38 H32 3.2113 no .
C38 H33 3.4435 no .
C38 H35 3.1701 no .
C38 H36 3.1706 no .
C39 H32 2.9076 no .
C39 H36 3.1614 no .
C39 H37 3.1534 no .
H8A H9A 2.8232 no .
H8A H9B 2.2863 no .
H8A H10A 3.5920 no .
H8A H10B 2.5755 no .
H8A H13A 3.4823 no .
H8A H13B 2.3526 no .
H8A H13C 2.8544 no .
H8A H14B 3.5884 no .
H8A H19B 2.6700 no .
H8A H24B 2.3370 no .
H8B H9A 2.2942 no .
H8B H9B 2.2960 no .
H8B H13A 3.4436 no .
H8B H13B 2.7864 no .
H8B H13C 2.3005 no .
H8B H14A 3.5942 no .
H8B H14B 2.5185 no .
H8B H14C 3.0308 no .
H8B H24B 3.5408 no .
H9A H10A 2.4249 no .
H9A H10B 2.8560 no .
H9A H11A 2.2752 no .
H9A H11B 3.3803 no .
H9A H14B 3.0560 no .
H9A H14C 2.4246 no .
H9B H10A 2.2722 no .
H9B H10B 2.4360 no .
H9B H11A 3.4308 no .
H9B H19B 3.1307 no .
H10A H11A 2.5218 no .
H10A H11B 2.2199 no .
H10A H16B 3.5060 no .
H10B H11A 2.8392 no .
H10B H11B 2.5332 no .
H10B H16A 3.3935 no .
H10B H16B 2.3659 no .
H10B H19B 2.7182 no .
H10B H20A 3.2965 no .
H10B H21A 2.6121 no .
H11A H14A 3.3800 no .
H11A H14B 3.5933 no .
H11A H14C 2.0853 no .
H11A H15A 2.6503 no .
H11A H15B 3.4710 no .
H11A H15C 2.4006 no .
H11A H16A 3.4338 no .
H11B H15A 2.5385 no .
H11B H15C 3.1643 no .
H11B H16A 2.3160 no .
H11B H16B 2.7432 no .
H11B H16C 3.4485 no .
H13A H14A 2.4945 no .
H13A H14B 2.8794 no .
H13A H14C 3.5673 no .
H13A H28A 2.3756 no .
H13A H28C 2.8154 no .
H13A H36 2.6378 no .
H13B H14A 3.5740 no .
H13B H14B 3.4996 no .
H13B H24B 2.9179 no .
H13B H24C 3.2081 no .
H13B H28A 3.5016 no .
H13B H36 2.5480 no .
H13C H14A 2.9480 no .
H13C H14B 2.3779 no .
H13C H14C 3.5071 no .
H13C H36 3.4819 no .
H14A H15B 3.3714 no .
H14A H15C 2.3394 no .
H14A H28A 3.0779 no .
H14B H15C 3.5652 no .
H14C H15A 3.5899 no .
H14C H15C 2.3053 no .
H15A H16A 2.4537 no .
H15A H16B 3.5592 no .
H15A H16C 2.9944 no .
H15B H16A 2.8634 no .
H15B H16B 3.5482 no .
H15B H16C 2.4576 no .
H15B H27A 3.0575 no .
H15B H27B 2.5701 no .
H15B H28A 3.0322 no .
H15C H16A 3.5379 no .
H15C H16C 3.5532 no .
H15C H28A 3.5584 no .
H16B H21A 2.5629 no .
H16B H25A 2.9353 no .
H16C H25A 3.4458 no .
H16C H27B 2.5334 no .
H18A H19A 2.5121 no .
H18A H19B 2.8287 no .
H18A H20A 3.4348 no .
H18A H20B 2.2850 no .
H18A H23A 2.4302 no .
H18A H23B 2.6365 no .
H18A H23C 3.4785 no .
H18A H24A 3.4355 no .
H18A H24B 3.5910 no .
H18A H26A 2.0625 no .
H18A H26B 3.3978 no .
H18A H26C 3.5688 no .
H18B H19A 2.2044 no .
H18B H19B 2.5190 no .
H18B H20B 3.3861 no .
H18B H23A 3.1931 no .
H18B H23B 2.5403 no .
H18B H24A 2.3188 no .
H18B H24B 2.6991 no .
H18B H24C 3.4391 no .
H18B H26A 3.5814 no .
H19A H20A 2.2524 no .
H19A H20B 2.4279 no .
H19A H21A 3.5741 no .
H19A H24B 3.4508 no .
H19B H20A 2.4326 no .
H19B H20B 2.8455 no .
H19B H21A 2.5354 no .
H19B H21B 3.5785 no .
H19B H24A 3.3959 no .
H19B H24B 2.3283 no .
H20A H21A 2.3199 no .
H20A H21B 2.3200 no .
H20B H21A 2.8452 no .
H20B H21B 2.3280 no .
H20B H26A 2.3839 no .
H20B H26C 2.9635 no .
H21A H25A 2.3727 no .
H21A H25B 2.8774 no .
H21A H25C 3.5014 no .
H21A H26C 3.5680 no .
H21B H25A 2.7760 no .
H21B H25B 2.2967 no .
H21B H25C 3.4451 no .
H21B H26A 3.0582 no .
H21B H26B 3.5864 no .
H21B H26C 2.4965 no .
H23A H24A 3.5311 no .
H23A H24C 3.5551 no .
H23A H26A 2.3153 no .
H23A H26B 2.3829 no .
H23A H26C 3.5932 no .
H23B H24A 2.4480 no .
H23B H24B 3.5540 no .
H23B H24C 3.0224 no .
H23B H26A 3.5643 no .
H23C H24A 2.8222 no .
H23C H24B 3.5372 no .
H23C H24C 2.4543 no .
H23C H26B 3.4526 no .
H23C H35 3.3962 no .
H24C H35 2.4354 no .
H25A H26B 3.5563 no .
H25A H26C 3.5061 no .
H25A H30 2.5211 no .
H25B H26A 3.5072 no .
H25B H26B 2.9119 no .
H25B H26C 2.3902 no .
H25B H30 3.4895 no .
H25C H26A 3.5577 no .
H25C H26B 2.4776 no .
H25C H26C 2.9132 no .
H25C H30 2.6589 no .
H25C H31 2.6410 no .
H27A H28A 2.9711 no .
H27A H28B 2.5151 no .
H27A H29A 3.3311 no .
H27A H29C 2.6678 no .
H27B H28A 2.9003 no .
H27B H28B 3.2856 no .
H27B H34 2.9043 no .
H27C H29A 2.8279 no .
H27C H29C 3.0036 no .
H27C H34 2.1664 no .
H28A H36 3.3657 no .
H28B H29B 3.1179 no .
H28B H29C 2.6177 no .
H28C H29B 2.9234 no .
H28C H29C 3.2689 no .
H28C H36 2.8489 no .
H28C H37 2.3503 no .
H29A H33 2.8412 no .
H29A H34 3.2769 no .
H29B H37 2.4269 no .
H29B H38 3.4908 no .
H30 H31 2.4901 no .
H30 H34 2.4941 no .
H31 H32 2.5016 no .
H31 H39 3.5184 no .
H32 H33 2.5220 no .
H32 H38 3.0979 no .
H32 H39 2.4836 no .
H33 H34 2.5210 no .
H33 H38 3.0695 no .
H35 H36 2.5230 no .
H35 H39 2.4915 no .
H36 H37 2.5056 no .
H37 H38 2.5005 no .
H38 H39 2.5077 no .
C8 H15A 3.2890 no 4_455
C9 H14A 3.4134 no 2_546
C9 H15B 3.4102 no 4_455
C9 H27A 3.3761 no 4_455
C9 H27B 3.5719 no 4_455
C9 H28B 3.5676 no 2_546
C9 H28C 3.5847 no 2_546
C10 H14A 3.4789 no 2_546
C10 H14B 3.5626 no 2_546
C10 H37 3.4724 no 1_545
C11 H13C 3.4289 no 2_546
C11 H14B 3.4666 no 2_546
C11 H37 3.5394 no 1_545
C13 H11A 3.1604 no 2_556
C13 H29C 3.3286 no 4_465
C14 H9A 3.5991 no 2_556
C14 H10A 3.3731 no 2_556
C14 H28C 3.2068 no 2_546
C15 H8B 3.2493 no 4_555
C15 H9B 3.3290 no 4_555
C15 H28B 2.8768 no 3_666
C15 H29C 3.5595 no 3_666
C16 H18B 3.1809 no 4_555
C16 H19A 3.3556 no 4_555
C16 H24A 3.5888 no 4_555
C18 H25A 3.4941 no 4_455
C18 H30 3.4861 no 4_455
C19 H16C 3.2483 no 4_455
C19 H27B 3.5711 no 4_455
C19 H30 3.2083 no 4_455
C19 H34 3.4887 no 4_455
C20 H30 3.5386 no 4_455
C20 H34 3.2317 no 4_455
C20 H39 3.4780 no 1_545
C23 H21B 3.5226 no 2_557
C23 H26C 3.2268 no 2_557
C23 H32 3.3002 no 2_547
C23 H33 3.1645 no 4_465
C24 H16A 3.3114 no 4_455
C24 H29A 3.1744 no 4_465
C24 H33 3.0017 no 4_465
C25 H18B 3.3875 no 4_555
C26 H23C 3.2829 no 2_547
C26 H39 2.9027 no 2_547
C27 H9B 2.9333 no 4_555
C27 H10A 3.4760 no 4_555
C27 H19A 3.4097 no 4_555
C28 H9A 3.0672 no 2_556
C28 H14B 3.5204 no 2_556
C28 H15C 3.5287 no 3_666
C29 H13B 3.3463 no 4_565
C29 H13C 3.4750 no 4_565
C29 H24C 3.5040 no 4_565
C29 H36 3.4324 no 4_565
C30 H19A 3.1340 no 4_555
C30 H20B 3.4757 no 4_555
C30 H25C 3.4368 no 3_667
C31 H18A 3.4324 no 2_557
C31 H25B 3.3734 no 3_667
C31 H25C 3.3044 no 3_667
C31 H26A 3.3871 no 2_557
C32 H18A 3.4612 no 2_557
C32 H23A 3.5492 no 2_557
C32 H25B 2.9681 no 3_667
C32 H25C 3.5037 no 3_667
C32 H26A 3.5201 no 2_557
C33 H23B 3.5483 no 4_565
C33 H23C 3.2454 no 4_565
C33 H24A 3.5288 no 4_565
C33 H24C 3.4946 no 4_565
C33 H25B 3.3709 no 3_667
C33 H26C 3.4322 no 3_667
C33 H35 3.3980 no 4_565
C34 H19A 3.2746 no 4_555
C34 H20A 3.2977 no 4_555
C34 H20B 3.5164 no 4_555
C34 H35 3.4563 no 4_565
C35 H20A 3.4859 no 1_565
C35 H27C 3.3018 no 4_465
C35 H29A 3.2796 no 4_465
C35 H34 3.2797 no 4_465
C36 H10A 3.4844 no 1_565
C36 H27C 3.2840 no 4_465
C36 H29A 3.3140 no 4_465
C37 H10A 2.8921 no 1_565
C37 H11B 3.4256 no 1_565
C37 H14B 3.5164 no 2_556
C38 H10A 3.3852 no 1_565
C38 H20A 3.2911 no 1_565
C38 H21B 3.5377 no 1_565
C39 H20A 2.8872 no 1_565
C39 H21B 3.4879 no 1_565
C39 H26A 3.5511 no 2_557
C39 H26B 3.1847 no 2_557
H8A H15A 3.4603 no 4_455
H8A H16A 3.3669 no 4_455
H8B C15 3.2493 no 4_455
H8B H15A 2.4623 no 4_455
H8B H15B 3.2004 no 4_455
H8B H16A 3.4816 no 4_455
H8B H28B 3.2431 no 2_546
H8B H28C 3.2149 no 2_546
H9A C14 3.5991 no 2_546
H9A C28 3.0672 no 2_546
H9A H13A 2.8009 no 2_546
H9A H14A 2.8258 no 2_546
H9A H15B 3.5356 no 4_455
H9A H27A 3.4678 no 4_455
H9A H28A 2.9571 no 2_546
H9A H28B 2.9486 no 2_546
H9A H28C 2.7747 no 2_546
H9B C15 3.3290 no 4_455
H9B C27 2.9333 no 4_455
H9B H14A 3.4329 no 2_546
H9B H15A 3.1611 no 4_455
H9B H15B 2.6256 no 4_455
H9B H16C 3.5031 no 4_455
H9B H27A 2.6058 no 4_455
H9B H27B 2.6095 no 4_455
H9B H27C 3.1199 no 4_455
H9B H28B 3.4405 no 2_546
H10A C14 3.3731 no 2_546
H10A C27 3.4760 no 4_455
H10A C36 3.4844 no 1_545
H10A C37 2.8921 no 1_545
H10A C38 3.3852 no 1_545
H10A H14A 2.9184 no 2_546
H10A H14B 2.9398 no 2_546
H10A H27A 3.1301 no 4_455
H10A H27C 3.0770 no 4_455
H10A H37 2.7368 no 1_545
H11A C13 3.1604 no 2_546
H11A H13A 2.8308 no 2_546
H11A H13C 2.6167 no 2_546
H11A H14A 3.4502 no 2_546
H11A H14B 3.1671 no 2_546
H11B C37 3.4256 no 1_545
H11B H13C 3.3762 no 2_546
H11B H14B 3.1327 no 2_546
H11B H29B 3.2405 no 1_545
H11B H37 2.7762 no 1_545
H13A H9A 2.8009 no 2_556
H13A H11A 2.8308 no 2_556
H13A H14C 2.9600 no 2_556
H13A H29C 3.5357 no 4_465
H13B C29 3.3463 no 4_465
H13B H29A 2.9823 no 4_465
H13B H29B 3.4763 no 4_465
H13B H29C 3.0480 no 4_465
H13C C11 3.4289 no 2_556
H13C C29 3.4750 no 4_465
H13C H11A 2.6167 no 2_556
H13C H11B 3.3762 no 2_556
H13C H14C 3.4877 no 2_556
H13C H29A 3.5642 no 4_465
H13C H29B 3.4391 no 4_465
H13C H29C 2.8931 no 4_465
H14A C9 3.4134 no 2_556
H14A C10 3.4789 no 2_556
H14A H9A 2.8258 no 2_556
H14A H9B 3.4329 no 2_556
H14A H10A 2.9184 no 2_556
H14A H11A 3.4502 no 2_556
H14A H27A 2.9150 no 3_666
H14B C10 3.5626 no 2_556
H14B C11 3.4666 no 2_556
H14B C28 3.5204 no 2_546
H14B C37 3.5164 no 2_546
H14B H10A 2.9398 no 2_556
H14B H11A 3.1671 no 2_556
H14B H11B 3.1327 no 2_556
H14B H28C 2.5804 no 2_546
H14B H36 3.4959 no 2_546
H14B H37 2.8585 no 2_546
H14C H13A 2.9600 no 2_546
H14C H13C 3.4877 no 2_546
H14C H28C 2.9791 no 2_546
H14C H29C 3.4416 no 3_666
H14C H36 3.2698 no 2_546
H15A C8 3.2890 no 4_555
H15A H8A 3.4603 no 4_555
H15A H8B 2.4623 no 4_555
H15A H9B 3.1611 no 4_555
H15A H28B 2.7747 no 3_666
H15A H29C 3.3981 no 3_666
H15B C9 3.4102 no 4_555
H15B H8B 3.2004 no 4_555
H15B H9A 3.5356 no 4_555
H15B H9B 2.6256 no 4_555
H15B H28B 2.7887 no 3_666
H15C C28 3.5287 no 3_666
H15C H27A 3.0709 no 3_666
H15C H28B 2.5786 no 3_666
H15C H29C 2.8397 no 3_666
H16A C24 3.3114 no 4_555
H16A H8A 3.3669 no 4_555
H16A H8B 3.4816 no 4_555
H16A H18B 3.0260 no 4_555
H16A H19A 3.4387 no 4_555
H16A H19B 3.4533 no 4_555
H16A H24A 2.8673 no 4_555
H16A H24B 2.8752 no 4_555
H16A H38 3.5914 no 1_545
H16B H18B 2.9956 no 4_555
H16B H24A 3.5407 no 4_555
H16B H38 3.3815 no 1_545
H16C C19 3.2483 no 4_555
H16C H9B 3.5031 no 4_555
H16C H18B 2.9789 no 4_555
H16C H19A 2.5725 no 4_555
H16C H19B 3.2458 no 4_555
H18A C31 3.4324 no 2_547
H18A C32 3.4612 no 2_547
H18A H25A 3.3802 no 4_455
H18A H25B 3.2915 no 4_455
H18A H30 3.2345 no 4_455
H18A H31 2.9541 no 2_547
H18A H32 3.0101 no 2_547
H18B C16 3.1809 no 4_455
H18B C25 3.3875 no 4_455
H18B H16A 3.0260 no 4_455
H18B H16B 2.9956 no 4_455
H18B H16C 2.9789 no 4_455
H18B H25A 2.7689 no 4_455
H18B H25B 3.1306 no 4_455
H18B H30 3.3390 no 4_455
H19A C16 3.3556 no 4_455
H19A C27 3.4097 no 4_455
H19A C30 3.1340 no 4_455
H19A C34 3.2746 no 4_455
H19A H16A 3.4387 no 4_455
H19A H16C 2.5725 no 4_455
H19A H25A 3.5847 no 4_455
H19A H27B 2.7754 no 4_455
H19A H27C 3.1577 no 4_455
H19A H30 2.5163 no 4_455
H19A H34 2.8245 no 4_455
H19B H16A 3.4533 no 4_455
H19B H16C 3.2458 no 4_455
H19B H27B 3.5234 no 4_455
H20A C34 3.2977 no 4_455
H20A C35 3.4859 no 1_545
H20A C38 3.2911 no 1_545
H20A C39 2.8872 no 1_545
H20A H26B 3.4778 no 2_547
H20A H27C 3.1150 no 4_455
H20A H34 2.6039 no 4_455
H20A H38 3.5001 no 1_545
H20A H39 2.7888 no 1_545
H20B C30 3.4757 no 4_455
H20B C34 3.5164 no 4_455
H20B H26B 3.2193 no 2_547
H20B H30 3.1315 no 4_455
H20B H31 3.0933 no 2_547
H20B H34 3.2113 no 4_455
H20B H39 3.5444 no 1_545
H21A H38 3.2232 no 1_545
H21B C23 3.5226 no 2_547
H21B C38 3.5377 no 1_545
H21B C39 3.4879 no 1_545
H21B H23A 3.0732 no 2_547
H21B H23C 3.1610 no 2_547
H21B H38 3.1580 no 1_545
H21B H39 3.0529 no 1_545
H23A C32 3.5492 no 2_547
H23A H21B 3.0732 no 2_557
H23A H26C 3.4153 no 2_557
H23A H32 2.6513 no 2_547
H23A H39 2.8267 no 2_547
H23B C33 3.5483 no 4_465
H23B H23B 3.5348 no 3_567
H23B H25B 3.5818 no 4_455
H23B H32 3.0839 no 2_547
H23B H32 3.2031 no 4_465
H23B H33 2.9611 no 4_465
H23C C26 3.2829 no 2_557
H23C C33 3.2454 no 4_465
H23C H21B 3.1610 no 2_557
H23C H25B 3.3684 no 2_557
H23C H26C 2.3130 no 2_557
H23C H33 2.6193 no 4_465
H24A C16 3.5888 no 4_455
H24A C33 3.5288 no 4_465
H24A H16A 2.8673 no 4_455
H24A H16B 3.5407 no 4_455
H24A H29A 3.0712 no 4_465
H24A H29B 3.3216 no 4_465
H24A H33 2.6428 no 4_465
H24A H38 2.7921 no 4_465
H24B H16A 2.8752 no 4_455
H24B H29A 3.3250 no 4_465
H24C C29 3.5040 no 4_465
H24C C33 3.4946 no 4_465
H24C H29A 2.6347 no 4_465
H24C H29B 3.5727 no 4_465
H24C H33 2.5582 no 4_465
H25A C18 3.4941 no 4_555
H25A H18A 3.3802 no 4_555
H25A H18B 2.7689 no 4_555
H25A H19A 3.5847 no 4_555
H25B C31 3.3734 no 3_667
H25B C32 2.9681 no 3_667
H25B C33 3.3709 no 3_667
H25B H18A 3.2915 no 4_555
H25B H18B 3.1306 no 4_555
H25B H23B 3.5818 no 4_555
H25B H23C 3.3684 no 2_547
H25B H32 2.9987 no 3_667
H25C C30 3.4368 no 3_667
H25C C31 3.3044 no 3_667
H25C C32 3.5037 no 3_667
H25C H31 3.5707 no 3_667
H26A C31 3.3871 no 2_547
H26A C32 3.5201 no 2_547
H26A C39 3.5511 no 2_547
H26A H31 2.7637 no 2_547
H26A H32 3.0590 no 2_547
H26A H39 2.7514 no 2_547
H26B C39 3.1847 no 2_547
H26B H20A 3.4778 no 2_557
H26B H20B 3.2193 no 2_557
H26B H35 3.4876 no 2_547
H26B H39 2.3646 no 2_547
H26C C23 3.2268 no 2_547
H26C C33 3.4322 no 3_667
H26C H23A 3.4153 no 2_547
H26C H23C 2.3130 no 2_547
H26C H33 3.2971 no 3_667
H26C H35 3.2469 no 2_547
H26C H39 3.1600 no 2_547
H27A C9 3.3761 no 4_555
H27A H9A 3.4678 no 4_555
H27A H9B 2.6058 no 4_555
H27A H10A 3.1301 no 4_555
H27A H14A 2.9150 no 3_666
H27A H15C 3.0709 no 3_666
H27B C9 3.5719 no 4_555
H27B C19 3.5711 no 4_555
H27B H9B 2.6095 no 4_555
H27B H19A 2.7754 no 4_555
H27B H19B 3.5234 no 4_555
H27C C35 3.3018 no 4_565
H27C C36 3.2840 no 4_565
H27C H9B 3.1199 no 4_555
H27C H10A 3.0770 no 4_555
H27C H19A 3.1577 no 4_555
H27C H20A 3.1150 no 4_555
H27C H35 3.4098 no 4_565
H27C H36 3.3880 no 4_565
H28A H9A 2.9571 no 2_556
H28B C9 3.5676 no 2_556
H28B C15 2.8768 no 3_666
H28B H8B 3.2431 no 2_556
H28B H9A 2.9486 no 2_556
H28B H9B 3.4405 no 2_556
H28B H15A 2.7747 no 3_666
H28B H15B 2.7887 no 3_666
H28B H15C 2.5786 no 3_666
H28C C9 3.5847 no 2_556
H28C C14 3.2068 no 2_556
H28C H8B 3.2149 no 2_556
H28C H9A 2.7747 no 2_556
H28C H14B 2.5804 no 2_556
H28C H14C 2.9791 no 2_556
H29A C24 3.1744 no 4_565
H29A C35 3.2796 no 4_565
H29A C36 3.3140 no 4_565
H29A H13B 2.9823 no 4_565
H29A H13C 3.5642 no 4_565
H29A H24A 3.0712 no 4_565
H29A H24B 3.3250 no 4_565
H29A H24C 2.6347 no 4_565
H29A H35 2.8137 no 4_565
H29A H36 2.8918 no 4_565
H29B H11B 3.2405 no 1_565
H29B H13B 3.4763 no 4_565
H29B H13C 3.4391 no 4_565
H29B H24A 3.3216 no 4_565
H29B H24C 3.5727 no 4_565
H29C C13 3.3286 no 4_565
H29C C15 3.5595 no 3_666
H29C H13A 3.5357 no 4_565
H29C H13B 3.0480 no 4_565
H29C H13C 2.8931 no 4_565
H29C H14C 3.4416 no 3_666
H29C H15A 3.3981 no 3_666
H29C H15C 2.8397 no 3_666
H29C H36 3.0775 no 4_565
H30 C18 3.4861 no 4_555
H30 C19 3.2083 no 4_555
H30 C20 3.5386 no 4_555
H30 H18A 3.2345 no 4_555
H30 H18B 3.3390 no 4_555
H30 H19A 2.5163 no 4_555
H30 H20B 3.1315 no 4_555
H30 H31 3.5377 no 3_667
H31 H18A 2.9541 no 2_557
H31 H20B 3.0933 no 2_557
H31 H25C 3.5707 no 3_667
H31 H26A 2.7637 no 2_557
H31 H30 3.5377 no 3_667
H32 C23 3.3002 no 2_557
H32 H18A 3.0101 no 2_557
H32 H23A 2.6513 no 2_557
H32 H23B 3.0839 no 2_557
H32 H23B 3.2031 no 4_565
H32 H25B 2.9987 no 3_667
H32 H26A 3.0590 no 2_557
H33 C23 3.1645 no 4_565
H33 C24 3.0017 no 4_565
H33 H23B 2.9611 no 4_565
H33 H23C 2.6193 no 4_565
H33 H24A 2.6428 no 4_565
H33 H24C 2.5582 no 4_565
H33 H26C 3.2971 no 3_667
H33 H35 2.8753 no 4_565
H34 C19 3.4887 no 4_555
H34 C20 3.2317 no 4_555
H34 C35 3.2797 no 4_565
H34 H19A 2.8245 no 4_555
H34 H20A 2.6039 no 4_555
H34 H20B 3.2113 no 4_555
H34 H35 2.9873 no 4_565
H35 C33 3.3980 no 4_465
H35 C34 3.4563 no 4_465
H35 H26B 3.4876 no 2_557
H35 H26C 3.2469 no 2_557
H35 H27C 3.4098 no 4_465
H35 H29A 2.8137 no 4_465
H35 H33 2.8753 no 4_465
H35 H34 2.9873 no 4_465
H36 C29 3.4324 no 4_465
H36 H14B 3.4959 no 2_556
H36 H14C 3.2698 no 2_556
H36 H27C 3.3880 no 4_465
H36 H29A 2.8918 no 4_465
H36 H29C 3.0775 no 4_465
H37 C10 3.4724 no 1_565
H37 C11 3.5394 no 1_565
H37 H10A 2.7368 no 1_565
H37 H11B 2.7762 no 1_565
H37 H14B 2.8585 no 2_556
H38 H16A 3.5914 no 1_565
H38 H16B 3.3815 no 1_565
H38 H20A 3.5001 no 1_565
H38 H21A 3.2232 no 1_565
H38 H21B 3.1580 no 1_565
H38 H24A 2.7921 no 4_565
H39 C20 3.4780 no 1_565
H39 C26 2.9027 no 2_557
H39 H20A 2.7888 no 1_565
H39 H20B 3.5444 no 1_565
H39 H21B 3.0529 no 1_565
H39 H23A 2.8267 no 2_557
H39 H26A 2.7514 no 2_557
H39 H26B 2.3646 no 2_557
H39 H26C 3.1600 no 2_557

loop_
_geom_torsion_atom_site_label_1
_geom_torsion_atom_site_label_2
_geom_torsion_atom_site_label_3
_geom_torsion_atom_site_label_4
_geom_torsion
_geom_torsion_publ_flag
P1 Zr1 C3 C2 -18.8(6) no
P1 Zr1 C3 C4 172.64(13) no
C3 Zr1 P1 C27 -65.42(10) no
C3 Zr1 P1 C28 51.62(10) no
C3 Zr1 P1 C29 172.52(10) no
P1 Zr1 C4 C3 -7.88(15) no
P1 Zr1 C4 C5 166.8(5) no
C4 Zr1 P1 C27 -60.53(11) no
C4 Zr1 P1 C28 56.50(11) no
C4 Zr1 P1 C29 177.40(10) no
P1 Zr1 C30 C31 156.03(14) no
P1 Zr1 C30 C34 40.72(17) no
C30 Zr1 P1 C27 21.90(11) no
C30 Zr1 P1 C28 138.94(11) no
C30 Zr1 P1 C29 -100.16(11) no
P1 Zr1 C31 C30 -30.9(3) no
P1 Zr1 C31 C32 83.5(2) no
C31 Zr1 P1 C27 37.89(15) no
C31 Zr1 P1 C28 154.92(14) no
C31 Zr1 P1 C29 -84.17(15) no
P1 Zr1 C32 C31 -117.98(16) no
P1 Zr1 C32 C33 -3.7(3) no
C32 Zr1 P1 C27 75.11(14) no
C32 Zr1 P1 C28 -167.86(13) no
C32 Zr1 P1 C29 -46.95(14) no
P1 Zr1 C33 C32 176.72(17) no
P1 Zr1 C33 C34 -69.68(17) no
C33 Zr1 P1 C27 73.11(12) no
C33 Zr1 P1 C28 -169.86(12) no
C33 Zr1 P1 C29 -48.96(12) no
P1 Zr1 C34 C30 -138.79(18) no
P1 Zr1 C34 C33 105.80(17) no
C34 Zr1 P1 C27 42.36(12) no
C34 Zr1 P1 C28 159.39(12) no
C34 Zr1 P1 C29 -79.70(12) no
P1 Zr1 C35 C36 6.5(3) no
P1 Zr1 C35 C39 -107.64(19) no
C35 Zr1 P1 C27 -150.86(12) no
C35 Zr1 P1 C28 -33.82(13) no
C35 Zr1 P1 C29 87.08(13) no
P1 Zr1 C36 C35 -174.45(15) no
P1 Zr1 C36 C37 -60.39(17) no
C36 Zr1 P1 C27 -147.38(10) no
C36 Zr1 P1 C28 -30.35(11) no
C36 Zr1 P1 C29 90.55(11) no
P1 Zr1 C37 C36 115.43(17) no
P1 Zr1 C37 C38 -128.76(18) no
C37 Zr1 P1 C27 -175.82(11) no
C37 Zr1 P1 C28 -58.79(11) no
C37 Zr1 P1 C29 62.12(11) no
P1 Zr1 C38 C37 48.88(17) no
P1 Zr1 C38 C39 163.22(14) no
C38 Zr1 P1 C27 159.96(11) no
C38 Zr1 P1 C28 -83.01(11) no
C38 Zr1 P1 C29 37.89(11) no
P1 Zr1 C39 C35 94.05(18) no
P1 Zr1 C39 C38 -20.7(3) no
C39 Zr1 P1 C27 170.82(13) no
C39 Zr1 P1 C28 -72.15(13) no
C39 Zr1 P1 C29 48.75(14) no
C3 Zr1 C4 C3 0.00(14) no
C3 Zr1 C4 C5 174.7(7) no
C4 Zr1 C3 C2 168.6(8) no
C4 Zr1 C3 C4 0.00(14) no
C3 Zr1 C30 C31 -126.95(18) no
C3 Zr1 C30 C34 117.74(18) no
C30 Zr1 C3 C2 -119.8(7) no
C30 Zr1 C3 C4 71.64(15) no
C3 Zr1 C31 C30 57.3(2) no
C3 Zr1 C31 C32 171.71(16) no
C31 Zr1 C3 C2 -146.1(7) no
C31 Zr1 C3 C4 45.35(17) no
C3 Zr1 C32 C31 -12.3(4) no
C3 Zr1 C32 C33 102.0(3) no
C32 Zr1 C3 C2 -139.3(6) no
C32 Zr1 C3 C4 52.2(3) no
C3 Zr1 C33 C32 -115.2(2) no
C3 Zr1 C33 C34 -1.6(3) no
C33 Zr1 C3 C2 -90.6(7) no
C33 Zr1 C3 C4 100.9(2) no
C3 Zr1 C34 C30 -65.7(2) no
C3 Zr1 C34 C33 178.87(16) no
C34 Zr1 C3 C2 -91.4(7) no
C34 Zr1 C3 C4 100.02(15) no
C3 Zr1 C35 C36 -70.29(18) no
C3 Zr1 C35 C39 175.6(2) no
C35 Zr1 C3 C2 102.8(7) no
C35 Zr1 C3 C4 -65.72(16) no
C3 Zr1 C36 C35 108.28(18) no
C3 Zr1 C36 C37 -137.7(2) no
C36 Zr1 C3 C2 72.3(7) no
C36 Zr1 C3 C4 -96.28(16) no
C3 Zr1 C37 C36 43.8(2) no
C3 Zr1 C37 C38 159.63(16) no
C37 Zr1 C3 C2 50.6(7) no
C37 Zr1 C3 C4 -117.91(15) no
C3 Zr1 C38 C37 -28.1(3) no
C3 Zr1 C38 C39 86.3(3) no
C38 Zr1 C3 C2 65.5(7) no
C38 Zr1 C3 C4 -103.07(19) no
C3 Zr1 C39 C35 -5.4(3) no
C3 Zr1 C39 C38 -120.12(17) no
C39 Zr1 C3 C2 105.7(7) no
C39 Zr1 C3 C4 -62.86(19) no
C4 Zr1 C30 C31 -91.07(18) no
C4 Zr1 C30 C34 153.6(2) no
C30 Zr1 C4 C3 -104.65(15) no
C30 Zr1 C4 C5 70.1(5) no
C4 Zr1 C31 C30 83.16(19) no
C4 Zr1 C31 C32 -162.4(2) no
C31 Zr1 C4 C3 -136.85(16) no
C31 Zr1 C4 C5 37.9(5) no
C4 Zr1 C32 C31 18.7(3) no
C4 Zr1 C32 C33 132.95(17) no
C32 Zr1 C4 C3 -146.80(15) no
C32 Zr1 C4 C5 27.9(6) no
C4 Zr1 C33 C32 -63.6(3) no
C4 Zr1 C33 C34 50.0(3) no
C33 Zr1 C4 C3 -115.78(18) no
C33 Zr1 C4 C5 58.9(6) no
C4 Zr1 C34 C30 -27.1(2) no
C4 Zr1 C34 C33 -142.53(16) no
C34 Zr1 C4 C3 -90.63(15) no
C34 Zr1 C4 C5 84.1(5) no
C4 Zr1 C35 C36 -104.68(18) no
C4 Zr1 C35 C39 141.2(3) no
C35 Zr1 C4 C3 111.36(17) no
C35 Zr1 C4 C5 -73.9(5) no
C4 Zr1 C36 C35 71.21(17) no
C4 Zr1 C36 C37 -174.7(2) no
C36 Zr1 C4 C3 80.17(15) no
C36 Zr1 C4 C5 -105.1(5) no
C4 Zr1 C37 C36 6.0(3) no
C4 Zr1 C37 C38 121.85(17) no
C37 Zr1 C4 C3 76.99(18) no
C37 Zr1 C4 C5 -108.3(5) no
C4 Zr1 C38 C37 -79.5(3) no
C4 Zr1 C38 C39 34.8(3) no
C38 Zr1 C4 C3 113.15(17) no
C38 Zr1 C4 C5 -72.1(6) no
C4 Zr1 C39 C35 -39.0(2) no
C4 Zr1 C39 C38 -153.72(16) no
C39 Zr1 C4 C3 131.32(14) no
C39 Zr1 C4 C5 -54.0(6) no
C30 Zr1 C31 C30 0.00(18) no
C30 Zr1 C31 C32 114.4(4) no
C31 Zr1 C30 C31 0.0(2) no
C31 Zr1 C30 C34 -115.3(4) no
C30 Zr1 C32 C31 -36.99(17) no
C30 Zr1 C32 C33 77.2(2) no
C32 Zr1 C30 C31 37.43(18) no
C32 Zr1 C30 C34 -77.9(2) no
C30 Zr1 C33 C32 -77.3(2) no
C30 Zr1 C33 C34 36.25(17) no
C33 Zr1 C30 C31 78.3(2) no
C33 Zr1 C30 C34 -36.99(17) no
C30 Zr1 C34 C30 0.00(18) no
C30 Zr1 C34 C33 -115.4(4) no
C34 Zr1 C30 C31 115.3(4) no
C34 Zr1 C30 C34 0.00(19) no
C30 Zr1 C35 C36 -162.97(16) no
C30 Zr1 C35 C39 82.9(3) no
C35 Zr1 C30 C31 -33.1(3) no
C35 Zr1 C30 C34 -148.40(17) no
C30 Zr1 C38 C37 159.47(16) no
C30 Zr1 C38 C39 -86.2(3) no
C38 Zr1 C30 C31 47.7(3) no
C38 Zr1 C30 C34 -67.6(3) no
C30 Zr1 C39 C35 -124.42(18) no
C30 Zr1 C39 C38 120.86(18) no
C39 Zr1 C30 C31 7.1(3) no
C39 Zr1 C30 C34 -108.2(2) no
C31 Zr1 C32 C31 0.00(19) no
C31 Zr1 C32 C33 114.2(4) no
C32 Zr1 C31 C30 -114.4(4) no
C32 Zr1 C31 C32 0.0(2) no
C31 Zr1 C33 C32 -37.27(18) no
C31 Zr1 C33 C34 76.3(2) no
C33 Zr1 C31 C30 -76.9(2) no
C33 Zr1 C31 C32 37.50(17) no
C31 Zr1 C34 C30 36.83(17) no
C31 Zr1 C34 C33 -78.6(2) no
C34 Zr1 C31 C30 -36.42(17) no
C34 Zr1 C31 C32 78.0(2) no
C31 Zr1 C35 C36 179.33(17) no
C31 Zr1 C35 C39 65.2(3) no
C35 Zr1 C31 C30 156.95(17) no
C35 Zr1 C31 C32 -88.6(2) no
C31 Zr1 C36 C35 -1.0(3) no
C31 Zr1 C36 C37 113.1(3) no
C36 Zr1 C31 C30 157.52(16) no
C36 Zr1 C31 C32 -88.1(3) no
C31 Zr1 C37 C36 -109.5(3) no
C31 Zr1 C37 C38 6.3(4) no
C37 Zr1 C31 C30 -149.78(19) no
C37 Zr1 C31 C32 -35.4(4) no
C31 Zr1 C38 C37 -175.90(17) no
C31 Zr1 C38 C39 -61.6(2) no
C38 Zr1 C31 C30 -146.26(18) no
C38 Zr1 C31 C32 -31.8(3) no
C31 Zr1 C39 C35 -120.68(19) no
C31 Zr1 C39 C38 124.60(19) no
C39 Zr1 C31 C30 -174.21(19) no
C39 Zr1 C31 C32 -59.79(19) no
C32 Zr1 C33 C32 0.0(2) no
C32 Zr1 C33 C34 113.6(4) no
C33 Zr1 C32 C31 -114.2(4) no
C33 Zr1 C32 C33 0.0(2) no
C32 Zr1 C34 C30 77.5(2) no
C32 Zr1 C34 C33 -37.88(17) no
C34 Zr1 C32 C31 -76.7(3) no
C34 Zr1 C32 C33 37.54(17) no
C32 Zr1 C35 C36 145.88(18) no
C32 Zr1 C35 C39 31.7(3) no
C35 Zr1 C32 C31 101.5(2) no
C35 Zr1 C32 C33 -144.26(18) no
C32 Zr1 C36 C35 -45.4(3) no
C32 Zr1 C36 C37 68.7(3) no
C36 Zr1 C32 C31 124.8(2) no
C36 Zr1 C32 C33 -121.0(2) no
C32 Zr1 C37 C36 -129.22(18) no
C32 Zr1 C37 C38 -13.4(3) no
C37 Zr1 C32 C31 157.27(18) no
C37 Zr1 C32 C33 -88.5(2) no
C32 Zr1 C38 C37 167.7(2) no
C32 Zr1 C38 C39 -77.98(19) no
C38 Zr1 C32 C31 150.2(3) no
C38 Zr1 C32 C33 -95.5(2) no
C32 Zr1 C39 C35 -148.7(3) no
C32 Zr1 C39 C38 96.5(2) no
C39 Zr1 C32 C31 118.1(3) no
C39 Zr1 C32 C33 -127.7(2) no
C33 Zr1 C34 C30 115.4(4) no
C33 Zr1 C34 C33 0.0(2) no
C34 Zr1 C33 C32 -113.6(4) no
C34 Zr1 C33 C34 0.00(18) no
C33 Zr1 C35 C36 121.9(2) no
C33 Zr1 C35 C39 7.7(3) no
C35 Zr1 C33 C32 47.3(3) no
C35 Zr1 C33 C34 160.86(18) no
C33 Zr1 C36 C35 -90.1(3) no
C33 Zr1 C36 C37 24.0(4) no
C36 Zr1 C33 C32 91.5(3) no
C36 Zr1 C33 C34 -154.93(19) no
C33 Zr1 C37 C36 -163.72(17) no
C33 Zr1 C37 C38 -47.9(3) no
C37 Zr1 C33 C32 104.59(19) no
C37 Zr1 C33 C34 -141.81(18) no
C33 Zr1 C38 C37 135.5(2) no
C33 Zr1 C38 C39 -110.18(19) no
C38 Zr1 C33 C32 81.67(19) no
C38 Zr1 C33 C34 -164.7(2) no
C33 Zr1 C39 C35 -174.03(19) no
C33 Zr1 C39 C38 71.2(2) no
C39 Zr1 C33 C32 51.4(2) no
C39 Zr1 C33 C34 164.98(19) no
C34 Zr1 C35 C36 149.7(4) no
C34 Zr1 C35 C39 35.6(5) no
C35 Zr1 C34 C30 72.9(5) no
C35 Zr1 C34 C33 -42.6(5) no
C34 Zr1 C37 C36 169.93(15) no
C34 Zr1 C37 C38 -74.3(3) no
C37 Zr1 C34 C30 167.56(15) no
C37 Zr1 C34 C33 52.2(3) no
C34 Zr1 C38 C37 126.39(17) no
C34 Zr1 C38 C39 -119.27(17) no
C38 Zr1 C34 C30 132.73(18) no
C38 Zr1 C34 C33 17.3(3) no
C34 Zr1 C39 C35 -163.88(16) no
C34 Zr1 C39 C38 81.4(3) no
C39 Zr1 C34 C30 96.2(3) no
C39 Zr1 C34 C33 -19.2(3) no
C35 Zr1 C36 C35 0.00(18) no
C35 Zr1 C36 C37 114.1(4) no
C36 Zr1 C35 C36 0.00(17) no
C36 Zr1 C35 C39 -114.1(4) no
C35 Zr1 C37 C36 -37.74(18) no
C35 Zr1 C37 C38 78.1(3) no
C37 Zr1 C35 C36 37.12(16) no
C37 Zr1 C35 C39 -77.0(2) no
C35 Zr1 C38 C37 -77.3(3) no
C35 Zr1 C38 C39 37.03(18) no
C38 Zr1 C35 C36 77.0(2) no
C38 Zr1 C35 C39 -37.15(17) no
C35 Zr1 C39 C35 0.0(3) no
C35 Zr1 C39 C38 -114.7(4) no
C39 Zr1 C35 C36 114.1(4) no
C39 Zr1 C35 C39 0.0(2) no
C36 Zr1 C37 C36 0.0(2) no
C36 Zr1 C37 C38 115.8(4) no
C37 Zr1 C36 C35 -114.1(4) no
C37 Zr1 C36 C37 0.00(19) no
C36 Zr1 C38 C37 -36.52(17) no
C36 Zr1 C38 C39 77.8(2) no
C38 Zr1 C36 C35 -77.8(2) no
C38 Zr1 C36 C37 36.28(17) no
C36 Zr1 C39 C35 37.60(17) no
C36 Zr1 C39 C38 -77.1(2) no
C39 Zr1 C36 C35 -37.24(16) no
C39 Zr1 C36 C37 76.8(2) no
C37 Zr1 C38 C37 0.00(19) no
C37 Zr1 C38 C39 114.3(4) no
C38 Zr1 C37 C36 -115.8(4) no
C38 Zr1 C37 C38 0.00(19) no
C37 Zr1 C39 C35 77.8(2) no
C37 Zr1 C39 C38 -36.92(16) no
C39 Zr1 C37 C36 -78.3(2) no
C39 Zr1 C37 C38 37.54(17) no
C38 Zr1 C39 C35 114.7(4) no
C38 Zr1 C39 C38 0.00(18) no
C39 Zr1 C38 C37 -114.3(4) no
C39 Zr1 C38 C39 0.00(19) no
C2 C1 C7 C8 -99.6(4) no
C2 C1 C7 C13 14.4(5) no
C2 C1 C7 C14 134.2(4) no
C2 C1 C12 C11 141.9(3) no
C2 C1 C12 C15 -97.5(4) no
C2 C1 C12 C16 20.7(5) no
C7 C1 C12 C11 -36.3(5) no
C7 C1 C12 C15 84.3(4) no
C7 C1 C12 C16 -157.5(3) no
C12 C1 C7 C8 78.6(4) no
C12 C1 C7 C13 -167.4(3) no
C12 C1 C7 C14 -47.6(5) no
Zr1 C3 C4 Zr1 0.0 no
Zr1 C3 C4 C5 -176.8(4) no
C2 C3 C4 Zr1 -174.8(4) no
C2 C3 C4 C5 8.4(7) no
C5 C6 C17 C18 143.6(3) no
C5 C6 C17 C23 -94.4(4) no
C5 C6 C17 C24 23.1(4) no
C5 C6 C22 C21 -101.3(4) no
C5 C6 C22 C25 13.1(5) no
C5 C6 C22 C26 134.0(4) no
C17 C6 C22 C21 78.5(4) no
C17 C6 C22 C25 -167.1(3) no
C17 C6 C22 C26 -46.2(5) no
C22 C6 C17 C18 -36.1(5) no
C22 C6 C17 C23 85.8(4) no
C22 C6 C17 C24 -156.6(3) no
C1 C7 C8 C9 -65.4(4) no
C13 C7 C8 C9 177.0(3) no
C14 C7 C8 C9 62.4(4) no
C7 C8 C9 C10 57.2(5) no
C8 C9 C10 C11 -72.9(5) no
C9 C10 C11 C12 87.6(4) no
C10 C11 C12 C1 -42.1(5) no
C10 C11 C12 C15 -164.2(3) no
C10 C11 C12 C16 80.1(4) no
C6 C17 C18 C19 -41.1(5) no
C23 C17 C18 C19 -164.0(3) no
C24 C17 C18 C19 80.6(4) no
C17 C18 C19 C20 87.7(4) no
C18 C19 C20 C21 -74.6(5) no
C19 C20 C21 C22 58.2(6) no
C20 C21 C22 C6 -66.1(5) no
C20 C21 C22 C25 175.6(4) no
C20 C21 C22 C26 60.5(5) no
Zr1 C30 C31 Zr1 0.0 no
Zr1 C30 C31 C32 -67.6(3) no
Zr1 C30 C34 Zr1 0.0 no
Zr1 C30 C34 C33 64.9(3) no
C31 C30 C34 Zr1 -65.3(3) no
C31 C30 C34 C33 -0.4(5) no
C34 C30 C31 Zr1 66.9(3) no
C34 C30 C31 C32 -0.7(5) no
Zr1 C31 C32 Zr1 0.0 no
Zr1 C31 C32 C33 -67.0(3) no
C30 C31 C32 Zr1 68.6(3) no
C30 C31 C32 C33 1.5(5) no
Zr1 C32 C33 Zr1 0.0 no
Zr1 C32 C33 C34 -68.4(3) no
C31 C32 C33 Zr1 66.6(3) no
C31 C32 C33 C34 -1.8(5) no
Zr1 C33 C34 Zr1 0.0 no
Zr1 C33 C34 C30 -65.7(3) no
C32 C33 C34 Zr1 67.0(3) no
C32 C33 C34 C30 1.3(5) no
Zr1 C35 C36 Zr1 0.0 no
Zr1 C35 C36 C37 -67.5(3) no
Zr1 C35 C39 Zr1 0.0 no
Zr1 C35 C39 C38 68.4(3) no
C36 C35 C39 Zr1 -67.5(3) no
C36 C35 C39 C38 0.8(5) no
C39 C35 C36 Zr1 66.8(3) no
C39 C35 C36 C37 -0.7(5) no
Zr1 C36 C37 Zr1 0.0 no
Zr1 C36 C37 C38 -65.9(3) no
C35 C36 C37 Zr1 66.2(3) no
C35 C36 C37 C38 0.3(5) no
Zr1 C37 C38 Zr1 0.0 no
Zr1 C37 C38 C39 -65.4(3) no
C36 C37 C38 Zr1 65.6(3) no
C36 C37 C38 C39 0.2(5) no
Zr1 C38 C39 Zr1 0.0 no
Zr1 C38 C39 C35 -67.6(3) no
C37 C38 C39 Zr1 66.9(3) no
C37 C38 C39 C35 -0.6(5) no
